data_2008416
loop_
_publ_author_name
'Robinson, Paul D.'
'Hou, Yuqing'
'Meyers, Cal Y.'
'Adler, Stuart'
'Banz, William J.'
'Winters, Todd A.'

_publ_section_title
;
 <small>L</small>-Menthyl ester of highly estrogenic
 (--)-(<i>Z</i>)-bisdehydrodoisynolic acid 3-methyl ether
;
_journal_issue 4
_journal_name_full 'Acta Crystallographica Section C'
_journal_page_first IUC9900020
_journal_paper_doi 10.1107/S0108270199099540
_journal_volume 55
_journal_year 1999
_chemical_formula_sum 'C29 H40 O3'
_chemical_formula_weight 436.61
_chemical_name_systematic
;
L-menthyl (-)-3-methoxy-13-methyl-14-ethyl-11,12,13(S)14(R)-
tetrahydrophenanthrene 13-carboxylate
IUPAC: L-menthyl (-)-(1R,2S)-1-ethyl-7-methoxy-2-methyl-
1,2,3,4-tetrahydrophenanthrene-2-carboxylate
;
_space_group_IT_number 19
_symmetry_cell_setting orthorhombic
_symmetry_space_group_name_Hall 'P 2ac 2ab'
_symmetry_space_group_name_H-M 'P 21 21 21'
_cell_angle_alpha 90.00
_cell_angle_beta 90.00
_cell_angle_gamma 90.00
_cell_formula_units_Z 4
_cell_length_a 10.9185(11)
_cell_length_b 28.281(4)
_cell_length_c 8.6380(7)
_cell_measurement_reflns_used 24
_cell_measurement_temperature 296
_cell_measurement_theta_max 9.9
_cell_measurement_theta_min 9.0
_cell_volume 2667.3(5)
_computing_cell_refinement 'MSC/AFC Diffractometer Control Software'
_computing_data_collection
;
MSC/AFC Diffractometer Control Software
(Molecular Structure Corporation, 1996)
;
_computing_data_reduction 'TEXSAN PROCESS  (Molecular Structure Corporation, 1997)'
_computing_molecular_graphics 'TEXSAN ORTEP (Johnson, 1965)'
_computing_publication_material 'TEXSAN, SHELXL97 and PLATON (Spek, 1990)'
_computing_structure_refinement 'TEXSAN LS and SHELXL97 (Sheldrick, 1997)'
_computing_structure_solution 'TEXSAN SHELXS97 (Sheldrick, 1990)'
_diffrn_ambient_temperature 296
_diffrn_measured_fraction_theta_full 0.862
_diffrn_measured_fraction_theta_max 0.862
_diffrn_measurement_device_type 'Rigaku AFC-5S'
_diffrn_measurement_method '\w scans (rate 4\% min^-1^ in \w)'
_diffrn_radiation_monochromator graphite
_diffrn_radiation_source 'X-ray tube'
_diffrn_radiation_type MoK\a
_diffrn_radiation_wavelength 0.71069
_diffrn_reflns_av_R_equivalents 0.0
_diffrn_reflns_av_sigmaI/netI 0.0838
_diffrn_reflns_limit_h_max 13
_diffrn_reflns_limit_h_min 0
_diffrn_reflns_limit_k_max 36
_diffrn_reflns_limit_k_min 0
_diffrn_reflns_limit_l_max 11
_diffrn_reflns_limit_l_min 0
_diffrn_reflns_number 3004
_diffrn_reflns_theta_full 27.52
_diffrn_reflns_theta_max 27.52
_diffrn_reflns_theta_min 2.00
_diffrn_standards_decay_% 0.0
_diffrn_standards_interval_count 150
_diffrn_standards_number 3
_exptl_absorpt_coefficient_mu 0.068
_exptl_absorpt_correction_type none
_exptl_crystal_colour colorless
_exptl_crystal_density_diffrn 1.087
_exptl_crystal_density_method 'not measured'
_exptl_crystal_description prism
_exptl_crystal_F_000 952
_exptl_crystal_size_max 0.41
_exptl_crystal_size_mid 0.35
_exptl_crystal_size_min 0.33
_refine_diff_density_max 0.095
_refine_diff_density_min -0.109
_refine_ls_abs_structure_details
;
ascertained from the known absolute configuration of
the L-menthyl moiety
;
_refine_ls_abs_structure_Flack 3(3)
_refine_ls_extinction_coef 0.0046(6)
_refine_ls_extinction_method SHELXL97
_refine_ls_goodness_of_fit_ref 0.958
_refine_ls_hydrogen_treatment constr
_refine_ls_matrix_type full
_refine_ls_number_parameters 296
_refine_ls_number_reflns 3004
_refine_ls_number_restraints 0
_refine_ls_restrained_S_all 0.958
_refine_ls_R_factor_all 0.186
_refine_ls_R_factor_gt 0.034
_refine_ls_shift/su_max <0.001
_refine_ls_shift/su_mean 0.000
_refine_ls_structure_factor_coef Fsqd
_refine_ls_weighting_details 'w = 1/[\s^2^(Fo^2^)+(0.0412P)^2^] where P = (Fo^2^+2Fc^2^)/3'
_refine_ls_weighting_scheme calc
_refine_ls_wR_factor_ref 0.121
_reflns_number_gt 1046
_reflns_number_total 3004
_reflns_threshold_expression I>2\s(I)
_cod_data_source_file qb0088.cif
_cod_data_source_block QB0088
_cod_database_code 2008416

loop_
_symmetry_equiv_pos_as_xyz
'x, y, z'
'-x+1/2, -y, z+1/2'
'x+1/2, -y+1/2, -z'
'-x, y+1/2, -z+1/2'

loop_
_atom_site_label
_atom_site_fract_x
_atom_site_fract_y
_atom_site_fract_z
_atom_site_U_iso_or_equiv
_atom_site_adp_type
_atom_site_calc_flag
_atom_site_refinement_flags
_atom_site_occupancy
_atom_site_disorder_assembly
_atom_site_disorder_group
_atom_site_type_symbol
O1 0.1462(4) 0.55699(15) 0.4523(4) 0.1098(11) Uani d . 1 . . O
O2 -0.0292(3) 0.19288(12) 0.2321(4) 0.1033(12) Uani d . 1 . . O
O3 0.1448(3) 0.18495(12) 0.3667(3) 0.0810(9) Uani d . 1 . . O
C1 0.0204(4) 0.4451(2) 0.3338(6) 0.0905(15) Uani d . 1 . . C
C2 0.0421(5) 0.4920(2) 0.3498(6) 0.0926(15) Uani d . 1 . . C
C3 0.1333(5) 0.5089(2) 0.4508(6) 0.0885(14) Uani d . 1 . . C
C4 0.2002(4) 0.4777(2) 0.5355(6) 0.0866(14) Uani d . 1 . . C
C5 0.1783(4) 0.4287(2) 0.5221(6) 0.0788(14) Uani d . 1 . . C
C6 0.2472(4) 0.3948(2) 0.6071(6) 0.0831(14) Uani d . 1 . . C
C7 0.2264(4) 0.3479(2) 0.5918(5) 0.0819(14) Uani d . 1 . . C
C8 0.1363(4) 0.33015(17) 0.4892(5) 0.0717(12) Uani d . 1 . . C
C9 0.0686(4) 0.36095(19) 0.4020(5) 0.0723(13) Uani d . 1 . . C
C10 0.0886(4) 0.4106(2) 0.4192(5) 0.0751(13) Uani d . 1 . . C
C11 -0.0201(4) 0.34396(18) 0.2801(5) 0.0934(15) Uani d . 1 . . C
C12 -0.0355(4) 0.29037(18) 0.2691(5) 0.0897(15) Uani d . 1 . . C
C13 0.0804(4) 0.26326(18) 0.3124(5) 0.0717(12) Uani d . 1 . . C
C14 0.1159(4) 0.27725(15) 0.4786(4) 0.0722(13) Uani d . 1 . . C
C15 0.0217(4) 0.25991(16) 0.6001(4) 0.0844(13) Uani d . 1 . . C
C16 0.0721(5) 0.2567(2) 0.7641(5) 0.127(2) Uani d . 1 . . C
C17 0.0562(5) 0.2103(2) 0.2980(5) 0.0790(14) Uani d . 1 . . C
C18 0.1866(4) 0.27446(16) 0.1994(5) 0.0883(14) Uani d . 1 . . C
C19 0.2482(5) 0.5762(2) 0.5321(7) 0.132(2) Uani d . 1 . . C
C1' 0.0704(4) 0.06602(19) 0.5420(6) 0.0955(16) Uani d . 1 . . C
C2' 0.0809(4) 0.11930(18) 0.5262(5) 0.0889(15) Uani d . 1 . . C
C3' 0.1315(4) 0.13363(18) 0.3696(5) 0.0785(13) Uani d . 1 . . C
C4' 0.2580(4) 0.11238(16) 0.3387(5) 0.0758(13) Uani d . 1 . . C
C5' 0.2504(4) 0.05855(17) 0.3565(6) 0.0951(15) Uani d . 1 . . C
C6' 0.1948(5) 0.04373(18) 0.5103(6) 0.1027(17) Uani d . 1 . . C
C7' 0.0168(5) 0.0517(2) 0.6985(6) 0.135(2) Uani d . 1 . . C
C8' 0.3113(4) 0.12841(18) 0.1830(5) 0.0888(15) Uani d . 1 . . C
C9' 0.4418(4) 0.10941(19) 0.1623(6) 0.1107(18) Uani d . 1 . . C
C10' 0.2320(4) 0.1154(2) 0.0435(5) 0.127(2) Uani d . 1 . . C
H1 -0.0402 0.4351 0.2656 0.109 Uiso calc R 1 . . H
H2 -0.0042 0.5135 0.2931 0.111 Uiso calc R 1 . . H
H4 0.2606 0.4887 0.6024 0.104 Uiso calc R 1 . . H
H7 0.2725 0.3267 0.6501 0.098 Uiso calc R 1 . . H
H10a 0.2678 0.1283 -0.0489 0.190 Uiso calc R 1 . . H
H10b 0.1512 0.1282 0.0571 0.190 Uiso calc R 1 . . H
H10c 0.2271 0.0817 0.0346 0.190 Uiso calc R 1 . . H
H11a 0.0070 0.3556 0.1802 0.112 Uiso calc R 1 . . H
H11b -0.0996 0.3579 0.3009 0.112 Uiso calc R 1 . . H
H12a -0.1015 0.2807 0.3372 0.108 Uiso calc R 1 . . H
H12b -0.0587 0.2821 0.1641 0.108 Uiso calc R 1 . . H
H14 0.1941 0.2618 0.5020 0.087 Uiso calc R 1 . . H
H15a -0.0478 0.2813 0.5999 0.101 Uiso calc R 1 . . H
H15b -0.0078 0.2289 0.5694 0.101 Uiso calc R 1 . . H
H16a 0.1413 0.2358 0.7656 0.190 Uiso calc R 1 . . H
H16b 0.0097 0.2448 0.8320 0.190 Uiso calc R 1 . . H
H16c 0.0969 0.2876 0.7981 0.190 Uiso calc R 1 . . H
H18a 0.2584 0.2573 0.2302 0.132 Uiso calc R 1 . . H
H18b 0.2036 0.3078 0.2016 0.132 Uiso calc R 1 . . H
H18c 0.1636 0.2653 0.0964 0.132 Uiso calc R 1 . . H
H19a 0.2434 0.5679 0.6397 0.198 Uiso calc R 1 . . H
H19b 0.2479 0.6100 0.5218 0.198 Uiso calc R 1 . . H
H19c 0.3225 0.5638 0.4889 0.198 Uiso calc R 1 . . H
H1' 0.0139 0.0549 0.4616 0.115 Uiso calc R 1 . . H
H2'a 0.0007 0.1334 0.5402 0.107 Uiso calc R 1 . . H
H2'b 0.1342 0.1313 0.6070 0.107 Uiso calc R 1 . . H
H3' 0.0747 0.1237 0.2880 0.094 Uiso calc R 1 . . H
H4' 0.3130 0.1240 0.4199 0.091 Uiso calc R 1 . . H
H5'a 0.2012 0.0457 0.2730 0.114 Uiso calc R 1 . . H
H5'b 0.3320 0.0453 0.3479 0.114 Uiso calc R 1 . . H
H6 0.3078 0.4051 0.6747 0.100 Uiso calc R 1 . . H
H6'a 0.2506 0.0524 0.5930 0.123 Uiso calc R 1 . . H
H6'b 0.1862 0.0096 0.5116 0.123 Uiso calc R 1 . . H
H7'a 0.0718 0.0611 0.7797 0.203 Uiso calc R 1 . . H
H7'b 0.0057 0.0180 0.7014 0.203 Uiso calc R 1 . . H
H7'c -0.0608 0.0670 0.7130 0.203 Uiso calc R 1 . . H
H8' 0.3169 0.1630 0.1860 0.107 Uiso calc R 1 . . H
H9'a 0.4389 0.0758 0.1462 0.166 Uiso calc R 1 . . H
H9'b 0.4890 0.1162 0.2533 0.166 Uiso calc R 1 . . H
H9'c 0.4791 0.1243 0.0742 0.166 Uiso calc R 1 . . H

loop_
_atom_site_aniso_label
_atom_site_aniso_U_11
_atom_site_aniso_U_22
_atom_site_aniso_U_33
_atom_site_aniso_U_12
_atom_site_aniso_U_13
_atom_site_aniso_U_23
O1 0.108(3) 0.111(3) 0.110(3) -0.008(2) 0.011(3) 0.018(2)
O2 0.075(2) 0.135(3) 0.099(3) -0.021(2) -0.019(2) 0.012(2)
O3 0.0692(19) 0.098(3) 0.076(2) -0.0056(18) -0.0079(18) -0.0040(19)
C1 0.070(3) 0.115(4) 0.087(4) 0.008(3) -0.001(3) 0.009(4)
C2 0.078(4) 0.115(5) 0.085(4) 0.016(3) -0.003(3) 0.023(3)
C3 0.070(3) 0.111(5) 0.084(4) 0.003(4) 0.015(3) 0.021(4)
C4 0.066(3) 0.118(5) 0.076(4) -0.005(3) 0.003(3) 0.003(3)
C5 0.048(3) 0.119(5) 0.069(3) 0.003(3) -0.002(3) 0.002(3)
C6 0.047(2) 0.129(4) 0.073(3) 0.003(3) -0.016(3) -0.002(3)
C7 0.063(3) 0.116(4) 0.066(3) 0.009(3) -0.012(3) 0.007(3)
C8 0.054(2) 0.106(4) 0.055(3) 0.005(3) -0.006(3) 0.005(3)
C9 0.052(2) 0.105(4) 0.059(3) 0.011(3) -0.008(3) 0.009(3)
C10 0.055(3) 0.108(4) 0.062(3) 0.018(3) -0.001(3) 0.015(3)
C11 0.077(3) 0.130(5) 0.074(3) 0.014(3) -0.019(3) 0.001(3)
C12 0.074(3) 0.123(4) 0.072(3) 0.000(3) -0.013(3) 0.008(3)
C13 0.055(3) 0.106(4) 0.054(3) 0.002(3) -0.002(2) 0.001(3)
C14 0.056(3) 0.113(4) 0.047(3) 0.010(3) -0.008(2) 0.008(3)
C15 0.081(3) 0.114(4) 0.059(3) 0.010(3) 0.005(3) 0.005(3)
C16 0.138(5) 0.187(6) 0.055(3) 0.006(5) -0.005(3) 0.026(4)
C17 0.064(3) 0.119(5) 0.054(3) 0.002(4) 0.004(3) 0.005(3)
C18 0.083(3) 0.122(4) 0.060(3) -0.005(3) 0.004(3) 0.005(3)
C19 0.122(5) 0.123(5) 0.150(6) -0.035(4) 0.007(5) 0.003(4)
C1' 0.082(4) 0.120(4) 0.085(4) -0.022(3) 0.004(3) 0.010(3)
C2' 0.070(3) 0.132(4) 0.065(3) -0.006(3) 0.010(3) -0.006(3)
C3' 0.061(3) 0.112(4) 0.063(3) -0.012(3) 0.005(3) -0.009(3)
C4' 0.060(3) 0.101(4) 0.066(3) -0.009(3) 0.005(3) -0.013(3)
C5' 0.074(3) 0.108(4) 0.102(4) -0.007(3) 0.010(3) -0.012(3)
C6' 0.091(4) 0.108(4) 0.109(4) -0.005(3) 0.006(4) 0.014(4)
C7' 0.123(5) 0.177(6) 0.105(5) -0.014(4) 0.024(4) 0.035(4)
C8' 0.073(3) 0.126(4) 0.066(3) -0.010(3) 0.007(3) -0.009(3)
C9' 0.071(3) 0.169(5) 0.093(4) -0.010(4) 0.020(3) -0.007(4)
C10' 0.098(4) 0.221(6) 0.061(3) -0.015(4) 0.003(3) -0.014(4)

loop_
_atom_type_symbol
_atom_type_description
_atom_type_scat_dispersion_real
_atom_type_scat_dispersion_imag
_atom_type_scat_source
C C 0.0033 0.0016 'International Tables Vol C Tables 4.2.6.8 and 6.1.1.4'
H H 0.0000 0.0000 'International Tables Vol C Tables 4.2.6.8 and 6.1.1.4'
O O 0.0106 0.0060 'International Tables Vol C Tables 4.2.6.8 and 6.1.1.4'

loop_
_geom_angle_atom_site_label_1
_geom_angle_atom_site_label_2
_geom_angle_atom_site_label_3
_geom_angle
_geom_angle_publ_flag
C3 O1 C19 117.8(5) no
C17 O3 C3' 117.9(4) no
C2 C1 C10 121.6(5) no
C2' C1' C6' 109.1(4) no
C2' C1' C7' 111.8(5) no
C6' C1' C7' 113.0(5) no
C1 C2 C3 121.3(5) no
C3' C2' C1' 111.9(4) no
C4 C3 O1 125.8(6) no
C4 C3 C2 119.6(5) no
O1 C3 C2 114.5(6) no
O3 C3' C2' 108.5(4) no
O3 C3' C4' 107.3(4) no
C2' C3' C4' 112.3(4) no
C3 C4 C5 120.2(5) no
C3' C4' C5' 108.9(4) no
C3' C4' C8' 112.3(4) no
C5' C4' C8' 113.7(4) no
C4 C5 C10 121.5(5) no
C4 C5 C6 122.1(5) no
C10 C5 C6 116.5(5) no
C6' C5' C4' 112.6(4) no
C7 C6 C5 121.5(5) no
C5' C6' C1' 113.5(4) no
C6 C7 C8 121.6(5) no
C9 C8 C7 119.7(5) no
C9 C8 C14 121.0(4) no
C7 C8 C14 119.3(4) no
C10' C8' C9' 110.5(4) no
C10' C8' C4' 113.9(3) no
C9' C8' C4' 110.6(4) no
C8 C9 C10 119.0(4) no
C8 C9 C11 121.9(4) no
C10 C9 C11 118.9(4) no
C5 C10 C9 121.6(4) no
C5 C10 C1 115.9(5) no
C9 C10 C1 122.5(5) no
C9 C11 C12 115.4(4) no
C13 C12 C11 113.1(4) no
C17 C13 C12 109.3(4) no
C17 C13 C14 111.9(4) no
C12 C13 C14 108.0(4) no
C17 C13 C18 106.2(4) no
C12 C13 C18 111.3(3) no
C14 C13 C18 110.3(3) no
C8 C14 C13 110.3(3) no
C8 C14 C15 111.7(4) no
C13 C14 C15 112.5(3) no
C16 C15 C14 114.1(4) no
O2 C17 O3 123.4(5) no
O2 C17 C13 125.3(5) no
O3 C17 C13 111.4(4) no
C2 C1 H1 119.2 no
C2' C1' H1' 107.6 no
C6' C1' H1' 107.6 no
C7' C1' H1' 107.6 no
C10 C1 H1 119.2 no
C1 C2 H2 119.4 no
C3 C2 H2 119.4 no
C3' C2' H2'a 109.2 no
C1' C2' H2'a 109.2 no
C3' C2' H2'b 109.2 no
C1' C2' H2'b 109.2 no
H2'a C2' H2'b 107.9 no
O3 C3' H3' 109.6 no
C2' C3' H3' 109.6 no
C4' C3' H3' 109.6 no
C3 C4 H4 119.9 no
C5 C4 H4 119.9 no
C3' C4' H4' 107.2 no
C5' C4' H4' 107.2 no
C8' C4' H4' 107.2 no
C6' C5' H5'a 109.1 no
C4' C5' H5'a 109.1 no
C6' C5' H5'b 109.1 no
C4' C5' H5'b 109.1 no
C7 C6 H6 119.2 no
C5 C6 H6 119.2 no
H5'a C5' H5'b 107.8 no
C5' C6' H6'a 108.9 no
C1' C6' H6'a 108.9 no
C5' C6' H6'b 108.9 no
C1' C6' H6'b 108.9 no
H6'a C6' H6'b 107.7 no
C6 C7 H7 119.2 no
C8 C7 H7 119.2 no
C1' C7' H7'a 109.5 no
C1' C7' H7'b 109.5 no
H7'a C7' H7'b 109.5 no
C1' C7' H7'c 109.5 no
H7'a C7' H7'c 109.5 no
H7'b C7' H7'c 109.5 no
C10' C8' H8' 107.2 no
C9' C8' H8' 107.2 no
C4' C8' H8' 107.2 no
C8' C9' H9'a 109.5 no
C8' C9' H9'b 109.5 no
H9'a C9' H9'b 109.5 no
C8' C9' H9'c 109.5 no
H9'a C9' H9'c 109.5 no
H9'b C9' H9'c 109.5 no
C8' C10' H10a 109.5 no
C8' C10' H10b 109.5 no
H10a C10' H10b 109.5 no
C8' C10' H10c 109.5 no
H10a C10' H10c 109.5 no
H10b C10' H10c 109.5 no
C9 C11 H11a 108.4 no
C12 C11 H11a 108.4 no
C9 C11 H11b 108.4 no
C12 C11 H11b 108.4 no
H11a C11 H11b 107.5 no
C13 C12 H12a 109.0 no
C11 C12 H12a 109.0 no
C13 C12 H12b 109.0 no
C11 C12 H12b 109.0 no
H12a C12 H12b 107.8 no
C8 C14 H14 107.3 no
C13 C14 H14 107.3 no
C15 C14 H14 107.3 no
C16 C15 H15a 108.7 no
C14 C15 H15a 108.7 no
C16 C15 H15b 108.7 no
C14 C15 H15b 108.7 no
H15a C15 H15b 107.6 no
C15 C16 H16a 109.5 no
C15 C16 H16b 109.5 no
H16a C16 H16b 109.5 no
C15 C16 H16c 109.5 no
H16a C16 H16c 109.5 no
H16b C16 H16c 109.5 no
C13 C18 H18a 109.5 no
C13 C18 H18b 109.5 no
H18a C18 H18b 109.5 no
C13 C18 H18c 109.5 no
H18a C18 H18c 109.5 no
H18b C18 H18c 109.5 no
O1 C19 H19a 109.5 no
O1 C19 H19b 109.5 no
H19a C19 H19b 109.5 no
O1 C19 H19c 109.5 no
H19a C19 H19c 109.5 no
H19b C19 H19c 109.5 no

loop_
_geom_bond_atom_site_label_1
_geom_bond_atom_site_label_2
_geom_bond_site_symmetry_2
_geom_bond_distance
_geom_bond_publ_flag
O1 C3 . 1.368(5) no
O1 C19 . 1.419(6) no
O2 C17 . 1.199(5) no
O3 C17 . 1.343(5) no
O3 C3' . 1.459(5) no
C1 C2 . 1.354(6) no
C1 C10 . 1.433(6) no
C1' C2' . 1.517(6) no
C1' C6' . 1.523(6) no
C1' C7' . 1.528(6) no
C2 C3 . 1.406(6) no
C2' C3' . 1.517(5) no
C3 C4 . 1.359(6) no
C3' C4' . 1.530(6) no
C4 C5 . 1.412(6) no
C4' C5' . 1.533(6) no
C4' C8' . 1.534(6) no
C5 C10 . 1.418(6) no
C5 C6 . 1.422(6) no
C5' C6' . 1.519(6) no
C6 C7 . 1.352(6) no
C7 C8 . 1.415(5) no
C8 C9 . 1.369(5) no
C8 C14 . 1.515(5) no
C8' C10' . 1.529(6) no
C8' C9' . 1.533(5) no
C9 C10 . 1.429(6) no
C9 C11 . 1.509(5) no
C11 C12 . 1.528(5) no
C12 C13 . 1.526(5) no
C13 C17 . 1.525(6) no
C13 C14 . 1.539(5) no
C13 C18 . 1.548(5) no
C14 C15 . 1.549(5) no
C15 C16 . 1.522(6) no
C1 H1 . 0.9300 no
C1' H1' . 0.9800 no
C2' H2'a . 0.9700 no
C2' H2'b . 0.9700 no
C2 H2 . 0.9300 no
C3' H3' . 0.9800 no
C4 H4 . 0.9300 no
C4' H4' . 0.9800 no
C5' H5'a . 0.9700 no
C5' H5'b . 0.9700 no
C6 H6 . 0.9300 no
C6' H6'a . 0.9700 no
C6' H6'b . 0.9700 no
C7' H7'a . 0.9600 no
C7' H7'b . 0.9600 no
C7' H7'c . 0.9600 no
C7 H7 . 0.9300 no
C9' H9'a . 0.9600 no
C9' H9'b . 0.9600 no
C9' H9'c . 0.9600 no
C10' H10a . 0.9600 no
C10' H10b . 0.9600 no
C10' H10c . 0.9600 no
C11 H11a . 0.9700 no
C11 H11b . 0.9700 no
C8' H8' . 0.9800 no
C12 H12a . 0.9700 no
C12 H12b . 0.9700 no
C14 H14 . 0.9800 no
C15 H15a . 0.9700 no
C15 H15b . 0.9700 no
C16 H16a . 0.9600 no
C16 H16b . 0.9600 no
C16 H16c . 0.9600 no
C18 H18a . 0.9600 no
C18 H18b . 0.9600 no
C18 H18c . 0.9600 no
C19 H19a . 0.9600 no
C19 H19b . 0.9600 no
C19 H19c . 0.9600 no

loop_
_geom_torsion_atom_site_label_1
_geom_torsion_atom_site_label_2
_geom_torsion_atom_site_label_3
_geom_torsion_atom_site_label_4
_geom_torsion
_geom_torsion_publ_flag
C8 C9 C11 C12 4.2(6) yes
C11 C9 C8 C14 -6.3(6) yes
C17 C13 C14 C15 -53.3(5) yes
C9 C11 C12 C13 -31.1(6) yes
C9 C8 C14 C13 34.1(5) yes
C18 C13 C14 C15 -171.2(4) yes
C10 C1 C2 C3 0.4(7) no
C6' C1' C2' C3' 55.5(6) no
C7' C1' C2' C3' -178.8(4) no
C19 O1 C3 C4 9.1(7) no
C19 O1 C3 C2 -170.4(4) no
C1 C2 C3 C4 -0.8(7) no
C1 C2 C3 O1 178.7(4) no
C17 O3 C3' C2' -98.7(4) no
C17 O3 C3' C4' 139.8(4) no
C1' C2' C3' O3 -177.1(4) no
C1' C2' C3' C4' -58.6(5) no
O1 C3 C4 C5 -179.5(4) no
C2 C3 C4 C5 0.0(7) no
O3 C3' C4' C5' 174.5(3) no
C2' C3' C4' C5' 55.4(5) no
O3 C3' C4' C8' -58.6(5) no
C2' C3' C4' C8' -177.8(4) no
C3 C4 C5 C10 1.2(7) no
C3 C4 C5 C6 179.2(4) no
C3' C4' C5' C6' -52.8(5) no
C8' C4' C5' C6' -178.8(4) no
C4 C5 C6 C7 -179.1(5) no
C10 C5 C6 C7 -1.0(6) no
C4' C5' C6' C1' 54.0(5) no
C2' C1' C6' C5' -53.7(6) no
C7' C1' C6' C5' -178.7(4) no
C5 C6 C7 C8 0.8(7) no
C6 C7 C8 C9 0.5(6) no
C6 C7 C8 C14 -179.1(4) no
C3' C4' C8' C10' -59.1(5) no
C5' C4' C8' C10' 65.0(5) no
C3' C4' C8' C9' 175.7(4) no
C5' C4' C8' C9' -60.1(5) no
C7 C8 C9 C10 -1.4(6) no
C14 C8 C9 C10 178.2(4) no
C7 C8 C9 C11 174.1(4) no
C4 C5 C10 C9 178.1(4) no
C6 C5 C10 C9 0.0(6) no
C4 C5 C10 C1 -1.5(6) no
C6 C5 C10 C1 -179.7(4) no
C8 C9 C10 C5 1.2(6) no
C11 C9 C10 C5 -174.5(4) no
C8 C9 C10 C1 -179.2(4) no
C11 C9 C10 C1 5.1(6) no
C2 C1 C10 C5 0.7(6) no
C2 C1 C10 C9 -178.9(5) no
C10 C9 C11 C12 179.7(4) no
C11 C12 C13 C17 -180.0(4) no
C11 C12 C13 C14 58.2(5) no
C11 C12 C13 C18 -63.0(5) no
C7 C8 C14 C13 -146.3(4) no
C9 C8 C14 C15 -91.8(4) no
C7 C8 C14 C15 87.8(4) no
C17 C13 C14 C8 -178.7(4) no
C12 C13 C14 C8 -58.5(4) no
C18 C13 C14 C8 63.4(5) no
C12 C13 C14 C15 67.0(4) no
C8 C14 C15 C16 -76.2(5) no
C13 C14 C15 C16 159.1(4) no
C3' O3 C17 O2 -4.2(6) no
C3' O3 C17 C13 176.9(3) no
C12 C13 C17 O2 14.9(6) no
C14 C13 C17 O2 134.4(4) no
C18 C13 C17 O2 -105.3(5) no
C12 C13 C17 O3 -166.3(3) no
C14 C13 C17 O3 -46.8(5) no
C18 C13 C17 O3 73.6(4) no

loop_
_cod_related_entry_id
_cod_related_entry_database
_cod_related_entry_code
1 ChemSpider 21183101
